data_7700386
loop_
_publ_author_name
'Sumiyoshi, Akinobu'
'Chiba, Yusuke'
'Matsuoka, Ryota'
'Noda, Takumu'
'Nabeshima, Tatsuya'

_publ_section_title
;
 Efficient luminescent properties and cation recognition ability of heavy
 group 13 element complexes of N<sub>2</sub>O<sub>2</sub>- and
 N<sub>2</sub>O<sub>4</sub>-type dipyrrins.
;
_journal_issue 35
_journal_name_full 'Dalton transactions (Cambridge, England : 2003)'
_journal_page_first 13169
_journal_page_last 13175
_journal_paper_doi 10.1039/c9dt02403d
_journal_volume 48
_journal_year 2019
_chemical_formula_moiety '3(C33 H33 In N2 O6), 0.5(C5 H12), C H4 O, H2 O'
_chemical_formula_sum 'C102.5 H111 In3 N6 O20'
_chemical_formula_weight 2091.43
_space_group_crystal_system triclinic
_space_group_IT_number 2
_space_group_name_Hall '-P 1'
_space_group_name_H-M_alt 'P -1'
_symmetry_space_group_name_Hall '-P 1'
_symmetry_space_group_name_H-M 'P -1'
_atom_sites_solution_hydrogens mixed
_audit_creation_method SHELXL-2018/3
_audit_update_record
;
2019-06-22 deposited with the CCDC.    2019-06-28 downloaded from the CCDC.
;
_cell_angle_alpha 80.911(2)
_cell_angle_beta 86.459(2)
_cell_angle_gamma 82.244(2)
_cell_formula_units_Z 2
_cell_length_a 13.5815(10)
_cell_length_b 14.0146(10)
_cell_length_c 25.346(2)
_cell_measurement_reflns_used 9621
_cell_measurement_temperature 120(2)
_cell_measurement_theta_max 30.461
_cell_measurement_theta_min 2.66
_cell_volume 4716.2(6)
_computing_cell_refinement 'Bruker SAINT'
_computing_data_collection 'Bruker APEX2'
_computing_data_reduction 'Bruker SAINT'
_computing_molecular_graphics 'Mercury (Bruno et al., 2002)'
_computing_publication_material 'Yadokari-XG 2009 (Wakita, Nemoto et al., 2009)'
_computing_structure_refinement 'SHELXL-2018/3 (Sheldrick, 2018)'
_computing_structure_solution 'SHELXT 2014/5 (Sheldrick, 2014)'
_diffrn_ambient_temperature 120(2)
_diffrn_measured_fraction_theta_full 0.998
_diffrn_measured_fraction_theta_max 0.998
_diffrn_measurement_device_type 'Bruker APEX-II CCD'
_diffrn_measurement_method '\f and \w scans'
_diffrn_radiation_monochromator graphite
_diffrn_radiation_source 'fine-focus sealed tube'
_diffrn_radiation_type MoK\a
_diffrn_radiation_wavelength 0.71073
_diffrn_reflns_av_R_equivalents 0.0451
_diffrn_reflns_av_unetI/netI 0.0322
_diffrn_reflns_Laue_measured_fraction_full 0.998
_diffrn_reflns_Laue_measured_fraction_max 0.998
_diffrn_reflns_limit_h_max 16
_diffrn_reflns_limit_h_min -16
_diffrn_reflns_limit_k_max 17
_diffrn_reflns_limit_k_min -17
_diffrn_reflns_limit_l_max 31
_diffrn_reflns_limit_l_min -31
_diffrn_reflns_number 119252
_diffrn_reflns_point_group_measured_fraction_full 0.998
_diffrn_reflns_point_group_measured_fraction_max 0.998
_diffrn_reflns_theta_full 25.242
_diffrn_reflns_theta_max 26.372
_diffrn_reflns_theta_min 1.483
_exptl_absorpt_coefficient_mu 0.802
_exptl_absorpt_correction_T_max 0.7461
_exptl_absorpt_correction_T_min 0.6924
_exptl_absorpt_correction_type multi-scan
_exptl_absorpt_process_details
;    
 SADABS-2016/2 - Bruker AXS area detector scaling and absorption correction 
;
_exptl_crystal_colour blue
_exptl_crystal_density_diffrn 1.473
_exptl_crystal_description plate
_exptl_crystal_F_000 2150
_exptl_crystal_recrystallization_method 'Re-crystallisation from solvent: chloroform, methanol, and pentane'
_exptl_crystal_size_max 0.170
_exptl_crystal_size_mid 0.160
_exptl_crystal_size_min 0.050
_refine_diff_density_max 1.585
_refine_diff_density_min -3.083
_refine_diff_density_rms 0.131
_refine_ls_extinction_method none
_refine_ls_goodness_of_fit_ref 1.171
_refine_ls_hydrogen_treatment mixed
_refine_ls_matrix_type full
_refine_ls_number_parameters 1265
_refine_ls_number_reflns 19233
_refine_ls_number_restraints 80
_refine_ls_restrained_S_all 1.171
_refine_ls_R_factor_all 0.0755
_refine_ls_R_factor_gt 0.0604
_refine_ls_shift/su_max 0.021
_refine_ls_shift/su_mean 0.000
_refine_ls_structure_factor_coef Fsqd
_refine_ls_weighting_details 'w=1/[\s^2^(Fo^2^)+45.3768P] where P=(Fo^2^+2Fc^2^)/3'
_refine_ls_weighting_scheme calc
_refine_ls_wR_factor_gt 0.1306
_refine_ls_wR_factor_ref 0.1393
_reflns_Friedel_coverage 0.000
_reflns_number_gt 15928
_reflns_number_total 19233
_reflns_threshold_expression 'I > 2\s(I)'
_cod_data_source_file c9dt02403d2.cif
_cod_data_source_block a043
_cod_depositor_comments 'Adding full bibliography for 7700384--7700386.cif.'
_cod_original_cell_volume 4716.1(6)
_cod_original_formula_sum 'C102.50 H111 In3 N6 O20'
_cod_database_code 7700386
_shelx_shelxl_version_number 2018/3
_shelx_space_group_comment
;
The symmetry employed for this shelxl refinement is uniquely defined
by the following loop, which should always be used as a source of
symmetry information in preference to the above space-group names.
They are only intended as comments.
;
_shelx_estimated_absorpt_t_min 0.876
_shelx_estimated_absorpt_t_max 0.961
_platon_squeeze_void_probe_radius 1.20

loop_
_space_group_symop_operation_xyz
'x, y, z'
'-x, -y, -z'

loop_
_atom_site_label
_atom_site_type_symbol
_atom_site_fract_x
_atom_site_fract_y
_atom_site_fract_z
_atom_site_U_iso_or_equiv
_atom_site_adp_type
_atom_site_occupancy
_atom_site_site_symmetry_order
_atom_site_calc_flag
_atom_site_refinement_flags_posn
_atom_site_refinement_flags_adp
_atom_site_refinement_flags_occupancy
_atom_site_disorder_assembly
_atom_site_disorder_group
In01 In 0.29366(3) 0.67874(3) 0.75149(2) 0.01665(9) Uani 1 1 d D . . . .
In02 In 0.57190(3) 0.36710(3) 0.56405(2) 0.01538(9) Uani 1 1 d . . . . .
In03 In 0.44447(3) 0.40057(3) 0.87294(2) 0.01682(9) Uani 1 1 d . . . . .
O004 O 0.2576(3) 0.5379(3) 0.75205(16) 0.0208(8) Uani 1 1 d . . . . .
O005 O 0.4805(3) 0.5374(3) 0.88259(16) 0.0204(8) Uani 1 1 d . . . . .
O006 O 0.2947(3) 0.6467(3) 0.84028(15) 0.0203(8) Uani 1 1 d D . . . .
H117 H 0.263(4) 0.600(3) 0.8495(19) 0.031 Uiso 1 1 d D U . . .
H116 H 0.349(2) 0.635(4) 0.8533(19) 0.031 Uiso 1 1 d D U . . .
O007 O 0.4401(3) 0.4427(3) 0.78408(15) 0.0197(8) Uani 1 1 d D . . . .
H83 H 0.460(4) 0.496(3) 0.773(3) 0.030 Uiso 1 1 d D U . . .
H82 H 0.381(2) 0.449(4) 0.776(3) 0.030 Uiso 1 1 d D U . . .
O008 O 0.6050(3) 0.5094(3) 0.55800(16) 0.0204(8) Uani 1 1 d . . . . .
O009 O 0.5718(3) 0.3902(3) 0.47551(15) 0.0187(8) Uani 1 1 d D . . . .
H85 H 0.604(4) 0.435(3) 0.463(2) 0.028 Uiso 1 1 d D U . . .
H84 H 0.517(2) 0.402(4) 0.461(2) 0.028 Uiso 1 1 d D U . . .
O00A O 0.4196(3) 0.4099(3) 0.57119(16) 0.0194(8) Uani 1 1 d . . . . .
O00B O 0.4465(3) 0.6389(3) 0.75309(15) 0.0169(8) Uani 1 1 d . . . . .
O00C O 0.2919(3) 0.4436(3) 0.87831(17) 0.0231(9) Uani 1 1 d . . . . .
O00D O 0.5966(3) 0.6916(3) 0.55830(17) 0.0241(9) Uani 1 1 d . . . . .
O00E O 0.4735(3) 0.7218(3) 0.86941(17) 0.0252(9) Uani 1 1 d . . . . .
O00F O 0.2512(3) 0.5091(3) 0.56545(17) 0.0242(9) Uani 1 1 d . . . . .
O00G O 0.2715(3) 0.3653(3) 0.73042(18) 0.0274(9) Uani 1 1 d . . . . .
O00H O 0.6147(3) 0.5453(3) 0.73236(17) 0.0257(9) Uani 1 1 d . . . . .
O00I O 0.3092(3) 0.6776(3) 0.66141(17) 0.0268(9) Uani 1 1 d D . . . .
H88 H 0.334(4) 0.6230(12) 0.658(2) 0.040 Uiso 1 1 d D U . . .
O00J O 0.5714(3) 0.3687(3) 0.65608(17) 0.0260(9) Uani 1 1 d D . . . .
H00J H 0.515(2) 0.398(3) 0.658(2) 0.039 Uiso 1 1 d D U . . .
N1 N 0.7250(3) 0.3171(3) 0.56877(18) 0.0147(9) Uani 1 1 d . . . . .
N2 N 0.5397(3) 0.2207(3) 0.57153(17) 0.0138(9) Uani 1 1 d . . . . .
N3 N 0.5997(3) 0.3503(3) 0.87015(17) 0.0162(9) Uani 1 1 d . . . . .
O00N O 0.3969(4) 0.4938(3) 0.66133(18) 0.0316(10) Uani 1 1 d D . . . .
H114 H 0.386(6) 0.473(5) 0.6332(15) 0.047 Uiso 1 1 d D U . . .
H113 H 0.366(5) 0.461(5) 0.6861(17) 0.047 Uiso 1 1 d D U . . .
O00O O 0.4466(3) 0.3635(3) 0.96231(16) 0.0289(10) Uani 1 1 d D . . . .
H00O H 0.483(4) 0.387(5) 0.9803(15) 0.043 Uiso 1 1 d D U . . .
N00P N 0.3228(3) 0.8268(3) 0.74578(18) 0.0162(9) Uani 1 1 d . . . . .
N4 N 0.4118(3) 0.2554(3) 0.87034(18) 0.0185(10) Uani 1 1 d . . . . .
N00R N 0.1386(3) 0.7303(3) 0.74677(19) 0.0207(10) Uani 1 1 d . . . . .
O10 O 0.1234(3) 0.5440(3) 0.8730(2) 0.0364(11) Uani 1 1 d . . . . .
O11 O 0.5816(4) 0.4121(5) 1.0169(2) 0.0493(14) Uani 1 1 d D . . . .
C00U C 0.5686(4) 0.5698(4) 0.8697(2) 0.0161(11) Uani 1 1 d . . . . .
C00V C 0.3549(4) 0.2541(4) 0.5733(2) 0.0187(11) Uani 1 1 d . . . . .
C00W C 0.5850(4) 0.1718(4) 0.8822(2) 0.0209(12) Uani 1 1 d . . . . .
C00X C 0.5177(4) 0.6948(4) 0.7366(2) 0.0169(11) Uani 1 1 d . . . . .
C00Y C 0.5669(4) 0.6733(4) 0.8630(2) 0.0175(11) Uani 1 1 d . . . . .
C00Z C 0.4121(4) 0.8587(4) 0.7388(2) 0.0172(11) Uani 1 1 d . . . . .
C010 C 0.2280(5) 0.2937(4) 0.8654(2) 0.0255(13) Uani 1 1 d . . . . .
C011 C 0.6734(4) 0.4043(4) 0.8714(2) 0.0179(11) Uani 1 1 d . . . . .
C012 C 0.5614(4) 0.0547(4) 0.5826(2) 0.0234(12) Uani 1 1 d . . . . .
H1 H 0.591535 -0.011073 0.586054 0.028 Uiso 1 1 calc R U . . .
C013 C 0.6606(4) 0.5111(4) 0.8642(2) 0.0173(11) Uani 1 1 d . . . . .
C014 C 0.6119(4) 0.1388(4) 0.5746(2) 0.0169(11) Uani 1 1 d . . . . .
C015 C 0.6892(4) 0.6395(4) 0.5669(2) 0.0206(12) Uani 1 1 d . . . . .
C016 C 0.6907(4) 0.5382(4) 0.5656(2) 0.0175(11) Uani 1 1 d . . . . .
C017 C 0.5060(4) 0.7982(4) 0.7294(2) 0.0195(11) Uani 1 1 d . . . . .
C018 C 0.2499(4) 0.9064(4) 0.7509(2) 0.0208(12) Uani 1 1 d . . . . .
C019 C 0.7155(4) 0.1412(4) 0.5713(2) 0.0162(11) Uani 1 1 d . . . . .
C01A C 0.2997(5) 0.9900(4) 0.7484(3) 0.0274(13) Uani 1 1 d . . . . .
H2 H 0.269638 1.054163 0.751689 0.033 Uiso 1 1 calc R U . . .
C01B C 0.1471(4) 0.9035(4) 0.7543(2) 0.0208(12) Uani 1 1 d . . . . .
C01C C 0.4492(4) 0.1898(4) 0.5769(2) 0.0177(11) Uani 1 1 d . . . . .
C01D C 0.6391(4) 0.2522(4) 0.8792(2) 0.0197(11) Uani 1 1 d . . . . .
C01E C 0.7833(4) 0.4773(4) 0.5719(2) 0.0195(11) Uani 1 1 d . . . . .
C01F C 0.3221(4) 0.2276(4) 0.8690(2) 0.0199(11) Uani 1 1 d . . . . .
C01G C 0.3453(4) 0.3563(4) 0.5703(2) 0.0165(11) Uani 1 1 d . . . . .
C01H C -0.0568(5) 1.1664(4) 0.7519(3) 0.0267(13) Uani 1 1 d . . . . .
C01I C 0.4828(4) 0.1730(4) 0.8763(2) 0.0201(11) Uani 1 1 d . . . . .
C01J C 0.7676(4) 0.2209(4) 0.5686(2) 0.0171(11) Uani 1 1 d . . . . .
C01K C 0.3327(5) 0.1234(4) 0.8726(3) 0.0275(13) Uani 1 1 d . . . . .
H3 H 0.280770 0.084579 0.871733 0.033 Uiso 1 1 calc R U . . .
C01L C 0.2492(4) 0.4110(4) 0.5672(2) 0.0199(11) Uani 1 1 d . . . . .
C01M C 0.6126(4) 0.6446(4) 0.7245(2) 0.0209(12) Uani 1 1 d . . . . .
C01N C 0.6442(5) 0.0726(4) 0.8967(2) 0.0249(13) Uani 1 1 d . . . . .
C01O C 0.7809(4) 0.0456(4) 0.5716(2) 0.0199(11) Uani 1 1 d . . . . .
C01P C 0.7980(4) 0.3733(4) 0.5699(2) 0.0190(11) Uani 1 1 d . . . . .
C01Q C 0.7432(4) 0.2480(4) 0.8860(2) 0.0253(13) Uani 1 1 d . . . . .
H4 H 0.789195 0.190517 0.893093 0.030 Uiso 1 1 calc R U . . .
C01R C 0.7648(4) 0.3419(4) 0.8804(2) 0.0245(13) Uani 1 1 d . . . . .
H5 H 0.828514 0.361751 0.882177 0.029 Uiso 1 1 calc R U . . .
C01S C -0.0099(4) 0.8249(4) 0.7528(3) 0.0278(14) Uani 1 1 d . . . . .
H6 H -0.058875 0.878722 0.757004 0.033 Uiso 1 1 calc R U . . .
C01T C 0.0661(4) 0.6768(4) 0.7412(2) 0.0233(12) Uani 1 1 d . . . . .
C01U C 0.4610(5) 0.0862(4) 0.5844(3) 0.0254(13) Uani 1 1 d . . . . .
H7 H 0.409126 0.046053 0.589717 0.030 Uiso 1 1 calc R U . . .
C01V C -0.0270(4) 0.7353(5) 0.7456(3) 0.0293(14) Uani 1 1 d . . . . .
H8 H -0.090482 0.714772 0.743846 0.035 Uiso 1 1 calc R U . . .
C01W C 0.6913(5) 0.0224(4) 0.8574(2) 0.0262(13) Uani 1 1 d . . . . .
C01X C 0.0820(5) 0.5757(4) 0.7300(3) 0.0264(13) Uani 1 1 d . . . . .
C01Y C 0.8077(5) 0.0091(4) 0.5233(3) 0.0268(13) Uani 1 1 d . . . . .
C01Z C 0.0812(4) 0.9983(4) 0.7549(2) 0.0228(12) Uani 1 1 d . . . . .
C020 C 0.8236(4) -0.0014(4) 0.6192(2) 0.0228(12) Uani 1 1 d . . . . .
C021 C 0.0954(4) 0.8239(4) 0.7530(2) 0.0217(12) Uani 1 1 d . . . . .
C022 C 0.4313(5) 0.0908(4) 0.8775(2) 0.0273(13) Uani 1 1 d . . . . .
H9 H 0.460521 0.024745 0.881132 0.033 Uiso 1 1 calc R U . . .
C023 C 0.2662(5) 0.2113(5) 0.5715(3) 0.0299(14) Uani 1 1 d . . . . .
H13 H 0.270570 0.142766 0.572864 0.036 Uiso 1 1 calc R U . . .
C024 C 0.8916(4) 0.3130(4) 0.5701(3) 0.0269(13) Uani 1 1 d . . . . .
H10 H 0.955169 0.333775 0.571038 0.032 Uiso 1 1 calc R U . . .
C025 C 0.5891(4) 0.8466(4) 0.7119(2) 0.0257(13) Uani 1 1 d . . . . .
H14 H 0.581969 0.915778 0.707245 0.031 Uiso 1 1 calc R U . . .
C026 C 0.8730(4) 0.2196(4) 0.5685(3) 0.0256(13) Uani 1 1 d . . . . .
H11 H 0.921384 0.164205 0.567483 0.031 Uiso 1 1 calc R U . . .
C027 C 0.5879(5) 0.7934(4) 0.5590(3) 0.0284(14) Uani 1 1 d . . . . .
H64 H 0.606649 0.805266 0.593934 0.043 Uiso 1 1 calc R U . . .
H65 H 0.519007 0.822303 0.552758 0.043 Uiso 1 1 calc R U . . .
H66 H 0.632052 0.823035 0.530924 0.043 Uiso 1 1 calc R U . . .
C028 C 0.7450(5) 0.6590(4) 0.8460(3) 0.0302(15) Uani 1 1 d . . . . .
H15 H 0.804604 0.688144 0.838947 0.036 Uiso 1 1 calc R U . . .
C029 C 0.7515(5) -0.0653(5) 0.8725(3) 0.0321(15) Uani 1 1 d . . . . .
H31 H 0.785307 -0.099003 0.845656 0.038 Uiso 1 1 calc R U . . .
C02A C 0.1238(4) 0.4494(5) 0.8677(3) 0.0283(14) Uani 1 1 d . . . . .
C02B C 0.9303(5) -0.1117(4) 0.5684(3) 0.0348(17) Uani 1 1 d . . . . .
C02C C 0.1741(4) 0.5139(4) 0.7359(2) 0.0218(12) Uani 1 1 d . . . . .
C02D C 0.3983(5) 0.9610(4) 0.7405(3) 0.0279(14) Uani 1 1 d . . . . .
H12 H 0.449509 1.001926 0.736807 0.033 Uiso 1 1 calc R U . . .
C02E C 0.2186(4) 0.3943(4) 0.8705(2) 0.0224(12) Uani 1 1 d . . . . .
C02F C 0.8983(4) -0.0812(4) 0.6171(3) 0.0301(14) Uani 1 1 d . . . . .
H32 H 0.927194 -0.114522 0.649161 0.036 Uiso 1 1 calc R U . . .
C02G C 0.7466(4) 0.5589(4) 0.8514(2) 0.0250(13) Uani 1 1 d . . . . .
H16 H 0.808505 0.520240 0.846395 0.030 Uiso 1 1 calc R U . . .
C02H C 0.7082(4) 0.4885(5) 0.7239(3) 0.0292(14) Uani 1 1 d . . . . .
H67 H 0.730830 0.503234 0.686350 0.044 Uiso 1 1 calc R U . . .
H68 H 0.700728 0.419084 0.732493 0.044 Uiso 1 1 calc R U . . .
H69 H 0.757193 0.504112 0.746931 0.044 Uiso 1 1 calc R U . . .
C02I C -0.0075(5) 1.1421(4) 0.7056(3) 0.0278(13) Uani 1 1 d . . . . .
H33 H -0.021013 1.183410 0.672734 0.033 Uiso 1 1 calc R U . . .
C02J C 0.0616(4) 1.0590(4) 0.7057(3) 0.0244(13) Uani 1 1 d . . . . .
C02K C 0.0012(5) 0.5386(5) 0.7118(3) 0.0358(16) Uani 1 1 d . . . . .
H17 H -0.060357 0.579477 0.707309 0.043 Uiso 1 1 calc R U . . .
C02L C 0.6522(5) 0.7166(4) 0.8512(2) 0.0252(13) Uani 1 1 d . . . . .
H18 H 0.648701 0.785543 0.846393 0.030 Uiso 1 1 calc R U . . .
C02M C 0.7630(5) -0.1043(5) 0.9257(3) 0.0340(15) Uani 1 1 d . . . . .
C02N C 0.1658(5) 0.3662(5) 0.5658(3) 0.0321(15) Uani 1 1 d . . . . .
H19 H 0.102046 0.403679 0.563437 0.039 Uiso 1 1 calc R U . . .
C02O C -0.0361(5) 1.1074(5) 0.7995(3) 0.0336(15) Uani 1 1 d . . . . .
H34 H -0.069523 1.124027 0.831469 0.040 Uiso 1 1 calc R U . . .
C02P C 0.0979(5) 0.3840(5) 0.7061(3) 0.0354(16) Uani 1 1 d . . . . .
H20 H 0.103120 0.319525 0.698124 0.042 Uiso 1 1 calc R U . . .
C02Q C 0.8832(5) -0.0688(5) 0.5229(3) 0.0354(16) Uani 1 1 d . . . . .
H35 H 0.902455 -0.092565 0.490189 0.042 Uiso 1 1 calc R U . . .
C02R C 0.1790(5) 0.4178(4) 0.7237(2) 0.0264(13) Uani 1 1 d . . . . .
C02S C 0.2802(6) 0.2636(5) 0.7250(3) 0.0359(16) Uani 1 1 d . . . . .
H70 H 0.229868 0.232417 0.748568 0.054 Uiso 1 1 calc R U . . .
H71 H 0.346593 0.231849 0.735045 0.054 Uiso 1 1 calc R U . . .
H72 H 0.269864 0.257308 0.687881 0.054 Uiso 1 1 calc R U . . .
C02T C 0.6929(4) 0.6935(5) 0.7070(2) 0.0275(13) Uani 1 1 d . . . . .
H21 H 0.755453 0.658498 0.698887 0.033 Uiso 1 1 calc R U . . .
C02U C 0.4670(5) 0.8243(4) 0.8719(3) 0.0286(14) Uani 1 1 d . . . . .
H73 H 0.507588 0.834387 0.900689 0.043 Uiso 1 1 calc R U . . .
H74 H 0.397552 0.850346 0.878902 0.043 Uiso 1 1 calc R U . . .
H75 H 0.491359 0.858135 0.837737 0.043 Uiso 1 1 calc R U . . .
C02V C 0.1574(4) 0.5687(5) 0.5713(3) 0.0296(14) Uani 1 1 d . . . . .
H76 H 0.116469 0.567276 0.541032 0.044 Uiso 1 1 calc R U . . .
H77 H 0.169048 0.635938 0.572315 0.044 Uiso 1 1 calc R U . . .
H78 H 0.122821 0.543636 0.604690 0.044 Uiso 1 1 calc R U . . .
C02W C 0.8675(5) 0.5209(5) 0.5812(3) 0.0343(16) Uani 1 1 d . . . . .
H22 H 0.929463 0.480888 0.586143 0.041 Uiso 1 1 calc R U . . .
C02X C -0.1354(5) 1.2542(5) 0.7499(3) 0.0358(16) Uani 1 1 d . . . . .
H46 H -0.191285 1.238193 0.774634 0.054 Uiso 1 1 calc R U . . .
H47 H -0.159012 1.272556 0.713516 0.054 Uiso 1 1 calc R U . . .
H48 H -0.106890 1.308662 0.760419 0.054 Uiso 1 1 calc R U . . .
C02Y C 0.7126(6) -0.0542(5) 0.9643(3) 0.0369(16) Uani 1 1 d . . . . .
H36 H 0.719073 -0.080999 1.000964 0.044 Uiso 1 1 calc R U . . .
C02Z C 0.0336(5) 1.0226(5) 0.8022(3) 0.0311(14) Uani 1 1 d . . . . .
C030 C 0.7904(5) 0.0322(5) 0.6717(2) 0.0299(14) Uani 1 1 d . . . . .
H55 H 0.807297 0.098088 0.671378 0.045 Uiso 1 1 calc R U . . .
H56 H 0.823960 -0.012247 0.700823 0.045 Uiso 1 1 calc R U . . .
H57 H 0.718262 0.032613 0.677104 0.045 Uiso 1 1 calc R U . . .
C031 C 0.1413(5) 0.2530(5) 0.8571(3) 0.0378(16) Uani 1 1 d . . . . .
H23 H 0.146400 0.185903 0.853914 0.045 Uiso 1 1 calc R U . . .
C032 C 0.6808(5) 0.7958(5) 0.7013(3) 0.0317(14) Uani 1 1 d . . . . .
H24 H 0.736037 0.830151 0.690135 0.038 Uiso 1 1 calc R U . . .
C033 C 0.7727(5) 0.6784(5) 0.5759(3) 0.0337(15) Uani 1 1 d . . . . .
H25 H 0.769095 0.746190 0.577122 0.040 Uiso 1 1 calc R U . . .
C034 C 0.1110(5) 1.0322(5) 0.6542(3) 0.0340(15) Uani 1 1 d . . . . .
H49 H 0.079313 1.074805 0.623854 0.051 Uiso 1 1 calc R U . . .
H50 H 0.103966 0.964242 0.651954 0.051 Uiso 1 1 calc R U . . .
H51 H 0.181688 1.039973 0.653369 0.051 Uiso 1 1 calc R U . . .
C035 C 0.0084(5) 0.4452(5) 0.7003(3) 0.0388(17) Uani 1 1 d . . . . .
H26 H -0.047876 0.422449 0.688378 0.047 Uiso 1 1 calc R U . . .
C036 C 0.1748(5) 0.2659(5) 0.5678(3) 0.0373(17) Uani 1 1 d . . . . .
H27 H 0.117116 0.234933 0.566656 0.045 Uiso 1 1 calc R U . . .
C037 C 0.6529(5) 0.0340(4) 0.9510(3) 0.0305(14) Uani 1 1 d . . . . .
C038 C 0.5730(6) 0.2814(5) 0.6941(3) 0.0373(16) Uani 1 1 d D . . . .
H89 H 0.515451 0.248535 0.689517 0.056 Uiso 1 1 calc R U . . .
H90 H 0.570229 0.297703 0.730398 0.056 Uiso 1 1 calc R U . . .
H91 H 0.634337 0.238030 0.688395 0.056 Uiso 1 1 calc R U . . .
C039 C 0.8630(5) 0.6185(5) 0.5833(4) 0.045(2) Uani 1 1 d . . . . .
H28 H 0.921072 0.645185 0.589701 0.054 Uiso 1 1 calc R U . . .
C03A C 0.6793(6) 0.0597(5) 0.7986(3) 0.0367(16) Uani 1 1 d . . . . .
H37 H 0.629402 0.026543 0.784907 0.055 Uiso 1 1 calc R U . . .
H38 H 0.743015 0.046865 0.779059 0.055 Uiso 1 1 calc R U . . .
H39 H 0.657552 0.130035 0.793669 0.055 Uiso 1 1 calc R U . . .
C03B C 1.0170(5) -0.1922(5) 0.5664(4) 0.057(3) Uani 1 1 d . . . . .
H58 H 1.004712 -0.233490 0.540293 0.086 Uiso 1 1 calc R U . . .
H59 H 1.023843 -0.231818 0.601793 0.086 Uiso 1 1 calc R U . . .
H60 H 1.078392 -0.163283 0.555819 0.086 Uiso 1 1 calc R U . . .
C03C C 0.0405(5) 0.4069(6) 0.8600(3) 0.0444(19) Uani 1 1 d . . . . .
H29 H -0.023222 0.444551 0.858956 0.053 Uiso 1 1 calc R U . . .
C03D C 0.8291(6) -0.2009(5) 0.9421(4) 0.0472(19) Uani 1 1 d . . . . .
H40 H 0.845633 -0.206310 0.979659 0.071 Uiso 1 1 calc R U . . .
H41 H 0.890407 -0.202805 0.919579 0.071 Uiso 1 1 calc R U . . .
H42 H 0.793498 -0.255203 0.937619 0.071 Uiso 1 1 calc R U . . .
C03E C 0.0502(6) 0.3087(6) 0.8537(4) 0.050(2) Uani 1 1 d . . . . .
H30 H -0.006628 0.280412 0.846998 0.060 Uiso 1 1 calc R U . . .
C03F C 0.7571(6) 0.0556(6) 0.4728(3) 0.0403(17) Uani 1 1 d . . . . .
H61 H 0.795643 0.033859 0.441881 0.060 Uiso 1 1 calc R U . . .
H62 H 0.752714 0.126632 0.469684 0.060 Uiso 1 1 calc R U . . .
H63 H 0.690089 0.036672 0.473754 0.060 Uiso 1 1 calc R U . . .
C03G C 0.0300(6) 0.6035(6) 0.8768(4) 0.053(2) Uani 1 1 d . . . . .
H79 H -0.008446 0.601604 0.845590 0.079 Uiso 1 1 calc R U . . .
H80 H 0.041313 0.670707 0.877905 0.079 Uiso 1 1 calc R U . . .
H81 H -0.006888 0.578894 0.909448 0.079 Uiso 1 1 calc R U . . .
C03H C 0.6027(7) 0.0895(6) 0.9941(3) 0.049(2) Uani 1 1 d . . . . .
H43 H 0.530709 0.100237 0.989613 0.073 Uiso 1 1 calc R U . . .
H44 H 0.628041 0.152471 0.991122 0.073 Uiso 1 1 calc R U . . .
H45 H 0.616935 0.051730 1.029323 0.073 Uiso 1 1 calc R U . . .
C03I C 0.3682(6) 0.3270(7) 0.9962(3) 0.049(2) Uani 1 1 d D . . . .
H92 H 0.339999 0.375617 1.018663 0.074 Uiso 1 1 calc R U . . .
H93 H 0.394357 0.266871 1.018970 0.074 Uiso 1 1 calc R U . . .
H94 H 0.316294 0.313382 0.974269 0.074 Uiso 1 1 calc R U . . .
C03J C 0.3567(8) 0.7469(7) 0.6257(3) 0.059(2) Uani 1 1 d D . . . .
H95 H 0.320743 0.812083 0.627003 0.088 Uiso 1 1 calc R U . . .
H96 H 0.356871 0.731559 0.589296 0.088 Uiso 1 1 calc R U . . .
H97 H 0.425282 0.745164 0.636080 0.088 Uiso 1 1 calc R U . . .
C03K C 0.0538(7) 0.9591(6) 0.8553(3) 0.052(2) Uani 1 1 d . . . . .
H52 H 0.118971 0.919982 0.853115 0.078 Uiso 1 1 calc R U . . .
H53 H 0.002189 0.915876 0.864052 0.078 Uiso 1 1 calc R U . . .
H54 H 0.053256 1.000308 0.883196 0.078 Uiso 1 1 calc R U . . .
C03L C 0.6764(8) 0.3631(8) 1.0201(4) 0.070(3) Uani 1 1 d D . . . .
H110 H 0.724101 0.409786 1.019689 0.105 Uiso 1 1 calc R U . . .
H111 H 0.691221 0.327816 0.989539 0.105 Uiso 1 1 calc R U . . .
H112 H 0.681270 0.316711 1.053395 0.105 Uiso 1 1 calc R U . . .
C40 C 0.9783(13) 0.9627(15) 0.0057(8) 0.064(5) Uani 0.5 1 d D U P A -1
H103 H 0.943380 0.938957 -0.021795 0.076 Uiso 0.5 1 calc R U P A -1
H104 H 0.946269 0.941827 0.041072 0.076 Uiso 0.5 1 calc R U P A -1
C41 C 1.0902(18) 0.918(2) 0.0050(15) 0.134(11) Uani 0.5 1 d D U P A -1
H98 H 1.126982 0.945500 -0.027433 0.161 Uiso 0.5 1 calc R U P A -1
H99 H 1.123332 0.927068 0.037166 0.161 Uiso 0.5 1 calc R U P A -1
C42 C 1.081(2) 0.809(2) 0.0048(15) 0.139(12) Uani 0.5 1 d D U P A -1
H100 H 1.058013 0.800404 -0.029957 0.209 Uiso 0.5 1 calc R U P A -1
H101 H 1.032271 0.787109 0.033041 0.209 Uiso 0.5 1 calc R U P A -1
H102 H 1.145413 0.769702 0.011302 0.209 Uiso 0.5 1 calc R U P A -1
C43 C 0.970(2) 1.0763(19) -0.006(2) 0.160(16) Uani 0.5 1 d D U P A -1
H105 H 1.020689 1.099336 0.014035 0.192 Uiso 0.5 1 calc R U P A -1
H106 H 0.980786 1.098588 -0.044211 0.192 Uiso 0.5 1 calc R U P A -1
C44 C 0.864(2) 1.118(2) 0.0135(12) 0.128(11) Uani 0.5 1 d D U P A -1
H107 H 0.831775 1.066488 0.035765 0.193 Uiso 0.5 1 calc R U P A -1
H108 H 0.823834 1.144461 -0.017710 0.193 Uiso 0.5 1 calc R U P A -1
H109 H 0.868789 1.170571 0.034363 0.193 Uiso 0.5 1 calc R U P A -1
H115 H 0.559(4) 0.427(7) 1.0460(15) 0.08(3) Uiso 1 1 d D . . . .

loop_
_atom_site_aniso_label
_atom_site_aniso_U_11
_atom_site_aniso_U_22
_atom_site_aniso_U_33
_atom_site_aniso_U_23
_atom_site_aniso_U_13
_atom_site_aniso_U_12
In01 0.01377(19) 0.01238(18) 0.0235(2) -0.00254(14) -0.00199(14) -0.00015(14)
In02 0.01230(18) 0.01078(18) 0.02272(19) -0.00201(14) -0.00229(14) -0.00014(13)
In03 0.01588(19) 0.01515(19) 0.01912(19) -0.00163(14) -0.00173(14) -0.00145(14)
O004 0.0155(19) 0.0124(18) 0.035(2) -0.0034(16) -0.0084(16) -0.0022(15)
O005 0.0166(19) 0.018(2) 0.028(2) -0.0068(16) 0.0007(16) -0.0035(15)
O006 0.021(2) 0.018(2) 0.021(2) -0.0009(16) -0.0018(16) -0.0015(16)
O007 0.018(2) 0.020(2) 0.021(2) 0.0001(16) -0.0037(16) -0.0062(16)
O008 0.0159(19) 0.0126(19) 0.033(2) -0.0026(16) -0.0060(16) 0.0004(15)
O009 0.017(2) 0.017(2) 0.022(2) -0.0001(15) -0.0024(16) -0.0044(16)
O00A 0.0145(19) 0.0136(19) 0.031(2) -0.0057(16) -0.0010(16) -0.0021(15)
O00B 0.0098(18) 0.0121(18) 0.028(2) -0.0017(15) 0.0012(15) -0.0016(14)
O00C 0.0130(19) 0.019(2) 0.037(2) -0.0046(17) -0.0029(17) -0.0003(16)
O00D 0.024(2) 0.0106(19) 0.038(2) -0.0055(17) -0.0047(18) 0.0013(16)
O00E 0.024(2) 0.015(2) 0.037(2) -0.0066(17) 0.0017(18) 0.0012(16)
O00F 0.016(2) 0.0143(19) 0.042(2) -0.0067(17) -0.0003(17) 0.0042(16)
O00G 0.034(2) 0.0105(19) 0.039(2) -0.0052(17) -0.0028(19) -0.0053(17)
O00H 0.014(2) 0.023(2) 0.041(2) -0.0106(18) -0.0012(17) 0.0028(16)
O00I 0.034(2) 0.022(2) 0.025(2) -0.0050(17) -0.0020(18) -0.0004(18)
O00J 0.028(2) 0.022(2) 0.027(2) -0.0042(17) -0.0051(18) 0.0043(18)
N1 0.012(2) 0.008(2) 0.024(2) -0.0031(17) -0.0001(17) 0.0002(16)
N2 0.013(2) 0.011(2) 0.017(2) -0.0027(17) -0.0020(17) -0.0018(17)
N3 0.017(2) 0.014(2) 0.017(2) -0.0014(17) -0.0022(17) -0.0006(18)
O00N 0.035(3) 0.031(3) 0.028(2) -0.009(2) -0.003(2) 0.004(2)
O00O 0.032(2) 0.038(3) 0.019(2) -0.0022(18) -0.0020(18) -0.013(2)
N00P 0.015(2) 0.010(2) 0.024(2) -0.0044(18) 0.0003(18) -0.0006(17)
N4 0.020(2) 0.013(2) 0.021(2) -0.0016(18) 0.0000(18) 0.0005(18)
N00R 0.012(2) 0.019(2) 0.030(3) -0.001(2) -0.0051(19) 0.0024(18)
O10 0.020(2) 0.025(2) 0.061(3) -0.004(2) 0.002(2) 0.0033(18)
O11 0.036(3) 0.082(4) 0.034(3) -0.020(3) -0.002(2) -0.009(3)
C00U 0.016(3) 0.019(3) 0.014(2) -0.002(2) -0.002(2) -0.004(2)
C00V 0.013(3) 0.017(3) 0.026(3) -0.005(2) 0.001(2) -0.002(2)
C00W 0.027(3) 0.016(3) 0.018(3) -0.004(2) 0.002(2) 0.002(2)
C00X 0.010(2) 0.019(3) 0.022(3) -0.003(2) -0.002(2) -0.002(2)
C00Y 0.018(3) 0.017(3) 0.017(3) -0.002(2) -0.003(2) 0.000(2)
C00Z 0.014(3) 0.013(3) 0.025(3) -0.006(2) -0.003(2) -0.002(2)
C010 0.025(3) 0.025(3) 0.026(3) -0.002(2) -0.001(2) -0.006(2)
C011 0.014(3) 0.019(3) 0.020(3) -0.005(2) 0.001(2) 0.001(2)
C012 0.024(3) 0.009(3) 0.036(3) -0.002(2) 0.001(2) 0.000(2)
C013 0.014(3) 0.016(3) 0.024(3) -0.004(2) 0.000(2) -0.008(2)
C014 0.018(3) 0.012(2) 0.019(3) -0.002(2) 0.001(2) 0.002(2)
C015 0.022(3) 0.016(3) 0.024(3) -0.006(2) 0.002(2) -0.002(2)
C016 0.016(3) 0.018(3) 0.018(3) -0.003(2) -0.002(2) -0.003(2)
C017 0.015(3) 0.022(3) 0.022(3) -0.005(2) -0.002(2) 0.000(2)
C018 0.021(3) 0.016(3) 0.024(3) -0.003(2) 0.000(2) 0.001(2)
C019 0.019(3) 0.010(2) 0.018(3) 0.000(2) 0.000(2) 0.001(2)
C01A 0.031(3) 0.012(3) 0.040(4) -0.008(2) -0.002(3) 0.001(2)
C01B 0.022(3) 0.014(3) 0.024(3) -0.003(2) 0.000(2) 0.004(2)
C01C 0.020(3) 0.013(3) 0.021(3) -0.003(2) 0.001(2) -0.003(2)
C01D 0.015(3) 0.023(3) 0.020(3) -0.003(2) -0.001(2) 0.004(2)
C01E 0.012(3) 0.018(3) 0.029(3) -0.003(2) -0.004(2) -0.001(2)
C01F 0.019(3) 0.020(3) 0.021(3) -0.003(2) 0.001(2) -0.008(2)
C01G 0.013(3) 0.017(3) 0.019(3) -0.003(2) 0.001(2) -0.003(2)
C01H 0.022(3) 0.017(3) 0.043(4) -0.008(3) 0.002(3) -0.006(2)
C01I 0.024(3) 0.014(3) 0.022(3) -0.002(2) 0.000(2) -0.003(2)
C01J 0.014(3) 0.014(3) 0.021(3) -0.001(2) -0.001(2) 0.004(2)
C01K 0.029(3) 0.019(3) 0.036(3) -0.003(3) -0.003(3) -0.010(2)
C01L 0.014(3) 0.019(3) 0.027(3) -0.007(2) 0.001(2) 0.001(2)
C01M 0.021(3) 0.020(3) 0.022(3) -0.002(2) -0.003(2) 0.000(2)
C01N 0.025(3) 0.018(3) 0.031(3) -0.004(2) -0.003(2) 0.002(2)
C01O 0.017(3) 0.015(3) 0.028(3) -0.003(2) 0.003(2) -0.005(2)
C01P 0.016(3) 0.016(3) 0.024(3) -0.001(2) -0.002(2) -0.001(2)
C01Q 0.018(3) 0.024(3) 0.032(3) -0.003(2) 0.001(2) 0.004(2)
C01R 0.015(3) 0.025(3) 0.032(3) -0.005(2) -0.002(2) 0.003(2)
C01S 0.018(3) 0.020(3) 0.040(4) 0.004(3) 0.000(3) 0.007(2)
C01T 0.015(3) 0.020(3) 0.034(3) 0.002(2) -0.004(2) -0.003(2)
C01U 0.024(3) 0.016(3) 0.038(3) -0.006(2) 0.001(3) -0.008(2)
C01V 0.011(3) 0.030(3) 0.045(4) 0.004(3) -0.004(3) -0.005(2)
C01W 0.025(3) 0.023(3) 0.031(3) -0.009(3) 0.003(2) -0.004(2)
C01X 0.024(3) 0.021(3) 0.032(3) 0.002(2) -0.002(2) -0.003(2)
C01Y 0.026(3) 0.021(3) 0.035(3) -0.011(3) 0.005(3) -0.006(2)
C01Z 0.020(3) 0.014(3) 0.033(3) -0.006(2) 0.001(2) 0.000(2)
C020 0.013(3) 0.016(3) 0.035(3) 0.005(2) 0.005(2) -0.003(2)
C021 0.017(3) 0.018(3) 0.028(3) 0.001(2) -0.003(2) 0.002(2)
C022 0.032(3) 0.018(3) 0.032(3) -0.004(2) -0.001(3) -0.002(2)
C023 0.020(3) 0.020(3) 0.052(4) -0.009(3) 0.003(3) -0.006(2)
C024 0.013(3) 0.021(3) 0.047(4) -0.003(3) -0.003(3) -0.002(2)
C025 0.024(3) 0.019(3) 0.035(3) -0.005(2) 0.000(3) -0.008(2)
C026 0.014(3) 0.019(3) 0.042(4) -0.003(3) -0.003(2) 0.003(2)
C027 0.037(4) 0.013(3) 0.036(3) -0.006(2) -0.004(3) -0.002(2)
C028 0.028(3) 0.017(3) 0.038(4) 0.009(3) 0.016(3) 0.003(2)
C029 0.028(3) 0.025(3) 0.047(4) -0.018(3) 0.003(3) -0.003(3)
C02A 0.017(3) 0.025(3) 0.042(4) 0.002(3) 0.003(3) -0.007(2)
C02B 0.017(3) 0.015(3) 0.073(5) -0.010(3) 0.013(3) -0.006(2)
C02C 0.021(3) 0.018(3) 0.027(3) -0.001(2) -0.006(2) -0.005(2)
C02D 0.023(3) 0.012(3) 0.050(4) -0.004(3) -0.001(3) -0.006(2)
C02E 0.017(3) 0.026(3) 0.023(3) 0.001(2) 0.000(2) -0.005(2)
C02F 0.016(3) 0.017(3) 0.053(4) 0.005(3) 0.001(3) 0.000(2)
C02G 0.015(3) 0.027(3) 0.034(3) -0.006(3) 0.003(2) -0.004(2)
C02H 0.017(3) 0.028(3) 0.043(4) -0.012(3) -0.003(3) 0.006(2)
C02I 0.026(3) 0.019(3) 0.036(3) 0.001(3) 0.000(3) 0.000(2)
C02J 0.020(3) 0.014(3) 0.036(3) -0.001(2) 0.003(2) 0.002(2)
C02K 0.020(3) 0.037(4) 0.051(4) -0.003(3) -0.008(3) -0.009(3)
C02L 0.031(3) 0.018(3) 0.029(3) -0.001(2) -0.007(3) -0.009(2)
C02M 0.032(4) 0.020(3) 0.051(4) -0.008(3) -0.007(3) -0.002(3)
C02N 0.014(3) 0.026(3) 0.056(4) -0.012(3) 0.001(3) 0.003(2)
C02O 0.034(4) 0.032(4) 0.036(4) -0.017(3) 0.006(3) 0.003(3)
C02P 0.045(4) 0.030(4) 0.036(4) -0.005(3) -0.003(3) -0.022(3)
C02Q 0.030(4) 0.025(3) 0.054(4) -0.021(3) 0.013(3) 0.000(3)
C02R 0.028(3) 0.024(3) 0.028(3) -0.001(2) -0.001(2) -0.006(3)
C02S 0.049(4) 0.018(3) 0.041(4) -0.009(3) 0.002(3) -0.004(3)
C02T 0.014(3) 0.041(4) 0.027(3) -0.005(3) 0.002(2) -0.005(3)
C02U 0.035(4) 0.016(3) 0.034(3) -0.005(2) -0.002(3) 0.000(3)
C02V 0.016(3) 0.026(3) 0.045(4) -0.009(3) 0.002(3) 0.005(2)
C02W 0.015(3) 0.028(3) 0.061(5) -0.011(3) -0.005(3) -0.002(3)
C02X 0.026(3) 0.025(3) 0.054(4) -0.007(3) 0.006(3) 0.005(3)
C02Y 0.046(4) 0.030(4) 0.032(4) -0.002(3) -0.007(3) 0.005(3)
C02Z 0.032(4) 0.026(3) 0.034(3) -0.006(3) 0.003(3) 0.003(3)
C030 0.027(3) 0.031(3) 0.027(3) 0.006(3) -0.003(3) 0.001(3)
C031 0.028(4) 0.029(4) 0.058(5) -0.009(3) -0.002(3) -0.009(3)
C032 0.018(3) 0.036(4) 0.042(4) -0.005(3) 0.006(3) -0.012(3)
C033 0.027(3) 0.021(3) 0.057(4) -0.015(3) -0.001(3) -0.008(3)
C034 0.041(4) 0.025(3) 0.029(3) 0.002(3) 0.007(3) 0.008(3)
C035 0.030(4) 0.040(4) 0.052(4) -0.007(3) -0.007(3) -0.020(3)
C036 0.015(3) 0.033(4) 0.067(5) -0.018(3) 0.005(3) -0.007(3)
C037 0.039(4) 0.020(3) 0.031(3) -0.006(3) -0.005(3) 0.006(3)
C038 0.048(4) 0.028(4) 0.033(4) 0.000(3) -0.002(3) 0.003(3)
C039 0.022(3) 0.030(4) 0.088(6) -0.016(4) -0.015(4) -0.010(3)
C03A 0.049(4) 0.033(4) 0.029(3) -0.008(3) 0.009(3) -0.009(3)
C03B 0.022(4) 0.022(4) 0.124(8) -0.008(4) 0.015(4) 0.002(3)
C03C 0.015(3) 0.042(4) 0.074(6) -0.004(4) -0.002(3) -0.004(3)
C03D 0.041(4) 0.031(4) 0.070(5) -0.010(4) -0.008(4) 0.002(3)
C03E 0.026(4) 0.046(5) 0.080(6) -0.009(4) -0.007(4) -0.012(3)
C03F 0.044(4) 0.050(5) 0.032(4) -0.020(3) 0.003(3) -0.009(3)
C03G 0.030(4) 0.031(4) 0.089(7) -0.004(4) 0.011(4) 0.010(3)
C03H 0.074(6) 0.045(5) 0.020(3) -0.001(3) 0.001(3) 0.014(4)
C03I 0.044(5) 0.076(6) 0.027(4) 0.004(4) 0.003(3) -0.024(4)
C03J 0.095(7) 0.054(5) 0.031(4) -0.002(4) 0.010(4) -0.032(5)
C03K 0.068(6) 0.054(5) 0.028(4) -0.002(3) 0.003(4) 0.010(4)
C03L 0.071(7) 0.088(8) 0.043(5) -0.017(5) 0.002(4) 0.025(6)
C40 0.066(11) 0.082(12) 0.055(9) -0.034(10) -0.020(9) -0.016(9)
C41 0.153(19) 0.158(19) 0.068(14) 0.001(14) -0.007(15) 0.046(16)
C42 0.110(17) 0.160(19) 0.144(19) -0.009(16) -0.068(15) 0.009(15)
C43 0.17(2) 0.16(2) 0.16(2) -0.042(17) -0.020(18) -0.017(17)
C44 0.133(17) 0.124(18) 0.113(17) 0.003(14) -0.068(14) 0.041(15)

loop_
_atom_type_symbol
_atom_type_description
_atom_type_scat_dispersion_real
_atom_type_scat_dispersion_imag
_atom_type_scat_source
C C 0.0033 0.0016 'International Tables Vol C Tables 4.2.6.8 and 6.1.1.4'
H H 0.0000 0.0000 'International Tables Vol C Tables 4.2.6.8 and 6.1.1.4'
In In -0.7276 1.3100 'International Tables Vol C Tables 4.2.6.8 and 6.1.1.4'
N N 0.0061 0.0033 'International Tables Vol C Tables 4.2.6.8 and 6.1.1.4'
O O 0.0106 0.0060 'International Tables Vol C Tables 4.2.6.8 and 6.1.1.4'

loop_
_geom_angle_atom_site_label_1
_geom_angle_atom_site_label_2
_geom_angle_atom_site_label_3
_geom_angle
O00B In01 O004 95.87(14)
O00B In01 N00R 175.65(17)
O004 In01 N00R 87.98(17)
O00B In01 N00P 87.21(16)
O004 In01 N00P 175.44(16)
N00R In01 N00P 88.83(18)
O00B In01 O006 85.90(15)
O004 In01 O006 87.93(15)
N00R In01 O006 96.29(17)
N00P In01 O006 95.66(16)
O00B In01 O00I 87.07(15)
O004 In01 O00I 82.52(16)
N00R In01 O00I 91.43(17)
N00P In01 O00I 94.30(16)
O006 In01 O00I 167.50(14)
O00A In02 O008 92.83(15)
O00A In02 N1 171.76(16)
O008 In02 N1 89.06(16)
O00A In02 N2 87.75(16)
O008 In02 N2 178.92(16)
N1 In02 N2 90.25(16)
O00A In02 O009 92.68(15)
O008 In02 O009 87.11(15)
N1 In02 O009 95.43(16)
N2 In02 O009 93.77(15)
O00A In02 O00J 85.66(15)
O008 In02 O00J 84.30(15)
N1 In02 O00J 86.55(16)
N2 In02 O00J 94.83(16)
O009 In02 O00J 171.16(14)
O00C In03 O005 93.72(15)
O00C In03 N3 177.22(17)
O005 In03 N3 88.14(16)
O00C In03 N4 87.83(17)
O005 In03 N4 174.77(16)
N3 In03 N4 90.13(17)
O00C In03 O007 88.90(15)
O005 In03 O007 91.87(15)
N3 In03 O007 93.10(16)
N4 In03 O007 93.16(16)
O00C In03 O00O 90.03(17)
O005 In03 O00O 86.58(16)
N3 In03 O00O 88.03(17)
N4 In03 O00O 88.43(17)
O007 In03 O00O 178.05(16)
C02C O004 In01 127.0(3)
C00U O005 In03 125.8(3)
In01 O006 H117 107(3)
In01 O006 H116 116(4)
H117 O006 H116 110(3)
In03 O007 H83 114(5)
In03 O007 H82 107(5)
H83 O007 H82 106(3)
C016 O008 In02 127.8(3)
In02 O009 H85 110(4)
In02 O009 H84 118(4)
H85 O009 H84 107(3)
C01G O00A In02 128.3(3)
C00X O00B In01 127.7(3)
C02E O00C In03 128.3(4)
C015 O00D C027 117.0(5)
C00Y O00E C02U 116.6(5)
C01L O00F C02V 117.3(5)
C02R O00G C02S 116.6(5)
C01M O00H C02H 117.3(5)
C03J O00I In01 123.1(4)
C03J O00I H88 110(2)
In01 O00I H88 105(4)
C038 O00J In02 122.1(4)
C038 O00J H00J 107(2)
In02 O00J H00J 94(5)
C01P N1 C01J 109.0(4)
C01P N1 In02 125.7(3)
C01J N1 In02 125.2(3)
C01C N2 C014 108.3(4)
C01C N2 In02 127.2(3)
C014 N2 In02 124.4(3)
C011 N3 C01D 108.5(4)
C011 N3 In03 126.2(4)
C01D N3 In03 123.9(4)
H114 O00N H113 106(3)
C03I O00O In03 125.4(4)
C03I O00O H00O 109(2)
In03 O00O H00O 123(3)
C00Z N00P C018 108.7(4)
C00Z N00P In01 126.5(4)
C018 N00P In01 124.7(4)
C01F N4 C01I 109.1(5)
C01F N4 In03 126.7(4)
C01I N4 In03 123.8(4)
C01T N00R C021 108.6(5)
C01T N00R In01 126.1(4)
C021 N00R In01 125.2(4)
C02A O10 C03G 118.6(6)
C03L O11 H115 112(3)
O005 C00U C013 125.8(5)
O005 C00U C00Y 115.3(5)
C013 C00U C00Y 118.9(5)
C01G C00V C023 117.2(5)
C01G C00V C01C 124.7(5)
C023 C00V C01C 118.0(5)
C01I C00W C01D 128.1(5)
C01I C00W C01N 116.3(5)
C01D C00W C01N 115.5(5)
O00B C00X C017 125.7(5)
O00B C00X C01M 115.8(5)
C017 C00X C01M 118.5(5)
O00E C00Y C02L 125.3(5)
O00E C00Y C00U 113.2(5)
C02L C00Y C00U 121.6(5)
N00P C00Z C02D 108.2(5)
N00P C00Z C017 125.0(5)
C02D C00Z C017 126.8(5)
C031 C010 C02E 118.4(6)
C031 C010 C01F 117.0(6)
C02E C010 C01F 124.5(5)
N3 C011 C01R 109.5(5)
N3 C011 C013 124.5(5)
C01R C011 C013 126.0(5)
C01U C012 C014 107.5(5)
C01U C012 H1 126.3
C014 C012 H1 126.3
C00U C013 C02G 117.6(5)
C00U C013 C011 124.5(5)
C02G C013 C011 117.9(5)
N2 C014 C019 125.3(5)
N2 C014 C012 107.6(5)
C019 C014 C012 127.1(5)
C033 C015 O00D 125.0(5)
C033 C015 C016 121.9(5)
O00D C015 C016 113.0(5)
O008 C016 C015 116.1(5)
O008 C016 C01E 125.7(5)
C015 C016 C01E 118.2(5)
C025 C017 C00X 118.7(5)
C025 C017 C00Z 117.1(5)
C00X C017 C00Z 124.1(5)
C01B C018 N00P 125.5(5)
C01B C018 C01A 127.0(5)
N00P C018 C01A 107.4(5)
C01J C019 C014 128.8(5)
C01J C019 C01O 114.0(5)
C014 C019 C01O 117.2(5)
C02D C01A C018 107.2(5)
C02D C01A H2 126.4
C018 C01A H2 126.4
C018 C01B C021 128.5(5)
C018 C01B C01Z 117.3(5)
C021 C01B C01Z 113.9(5)
N2 C01C C01U 109.2(5)
N2 C01C C00V 124.6(5)
C01U C01C C00V 126.2(5)
N3 C01D C00W 126.0(5)
N3 C01D C01Q 107.5(5)
C00W C01D C01Q 126.4(5)
C02W C01E C016 117.8(5)
C02W C01E C01P 117.3(5)
C016 C01E C01P 125.0(5)
N4 C01F C01K 108.8(5)
N4 C01F C010 125.0(5)
C01K C01F C010 126.2(5)
O00A C01G C00V 126.2(5)
O00A C01G C01L 114.2(5)
C00V C01G C01L 119.5(5)
C02O C01H C02I 118.8(6)
C02O C01H C02X 120.4(6)
C02I C01H C02X 120.7(6)
N4 C01I C00W 126.2(5)
N4 C01I C022 107.0(5)
C00W C01I C022 126.7(5)
C019 C01J N1 125.5(5)
C019 C01J C026 127.1(5)
N1 C01J C026 107.3(5)
C022 C01K C01F 106.9(5)
C022 C01K H3 126.5
C01F C01K H3 126.5
O00F C01L C02N 125.9(5)
O00F C01L C01G 113.1(5)
C02N C01L C01G 121.0(5)
O00H C01M C02T 124.9(5)
O00H C01M C00X 113.3(5)
C02T C01M C00X 121.8(5)
C01W C01N C037 120.8(6)
C01W C01N C00W 120.8(5)
C037 C01N C00W 118.3(5)
C020 C01O C01Y 120.1(5)
C020 C01O C019 119.3(5)
C01Y C01O C019 120.2(5)
N1 C01P C024 108.6(5)
N1 C01P C01E 125.6(5)
C024 C01P C01E 125.8(5)
C01R C01Q C01D 107.5(5)
C01R C01Q H4 126.3
C01D C01Q H4 126.3
C01Q C01R C011 107.1(5)
C01Q C01R H5 126.5
C011 C01R H5 126.5
C01V C01S C021 107.3(5)
C01V C01S H6 126.3
C021 C01S H6 126.3
N00R C01T C01V 108.6(5)
N00R C01T C01X 125.1(5)
C01V C01T C01X 126.2(5)
C012 C01U C01C 107.4(5)
C012 C01U H7 126.3
C01C C01U H7 126.3
C01S C01V C01T 108.2(5)
C01S C01V H8 125.9
C01T C01V H8 125.9
C01N C01W C029 119.0(6)
C01N C01W C03A 121.9(6)
C029 C01W C03A 119.1(6)
C02K C01X C02C 118.2(6)
C02K C01X C01T 117.8(6)
C02C C01X C01T 124.0(5)
C02Q C01Y C01O 119.0(6)
C02Q C01Y C03F 120.8(6)
C01O C01Y C03F 120.2(6)
C02Z C01Z C02J 120.4(5)
C02Z C01Z C01B 121.0(5)
C02J C01Z C01B 118.4(5)
C01O C020 C02F 118.7(6)
C01O C020 C030 120.8(5)
C02F C020 C030 120.5(6)
N00R C021 C01B 125.5(5)
N00R C021 C01S 107.2(5)
C01B C021 C01S 127.1(5)
C01K C022 C01I 108.1(5)
C01K C022 H9 126.0
C01I C022 H9 126.0
C036 C023 C00V 122.0(6)
C036 C023 H13 119.0
C00V C023 H13 119.0
C026 C024 C01P 107.5(5)
C026 C024 H10 126.3
C01P C024 H10 126.3
C032 C025 C017 121.5(6)
C032 C025 H14 119.3
C017 C025 H14 119.3
C024 C026 C01J 107.6(5)
C024 C026 H11 126.2
C01J C026 H11 126.2
O00D C027 H64 109.5
O00D C027 H65 109.5
H64 C027 H65 109.5
O00D C027 H66 109.5
H64 C027 H66 109.5
H65 C027 H66 109.5
C02G C028 C02L 118.1(6)
C02G C028 H15 120.9
C02L C028 H15 120.9
C02M C029 C01W 121.6(6)
C02M C029 H31 119.2
C01W C029 H31 119.2
O10 C02A C03C 124.9(6)
O10 C02A C02E 114.3(5)
C03C C02A C02E 120.8(6)
C02Q C02B C02F 119.6(6)
C02Q C02B C03B 120.7(7)
C02F C02B C03B 119.7(7)
O004 C02C C02R 116.1(5)
O004 C02C C01X 125.8(5)
C02R C02C C01X 118.1(5)
C01A C02D C00Z 108.4(5)
C01A C02D H12 125.8
C00Z C02D H12 125.8
O00C C02E C02A 114.6(5)
O00C C02E C010 126.2(5)
C02A C02E C010 119.2(5)
C02B C02F C020 120.6(6)
C02B C02F H32 119.7
C020 C02F H32 119.7
C028 C02G C013 123.4(6)
C028 C02G H16 118.3
C013 C02G H16 118.3
O00H C02H H67 109.5
O00H C02H H68 109.5
H67 C02H H68 109.5
O00H C02H H69 109.5
H67 C02H H69 109.5
H68 C02H H69 109.5
C01H C02I C02J 122.1(6)
C01H C02I H33 118.9
C02J C02I H33 118.9
C02I C02J C01Z 118.4(6)
C02I C02J C034 120.8(6)
C01Z C02J C034 120.8(5)
C035 C02K C01X 122.2(6)
C035 C02K H17 118.9
C01X C02K H17 118.9
C00Y C02L C028 120.4(5)
C00Y C02L H18 119.8
C028 C02L H18 119.8
C029 C02M C02Y 118.4(6)
C029 C02M C03D 121.3(6)
C02Y C02M C03D 120.3(7)
C01L C02N C036 119.8(6)
C01L C02N H19 120.1
C036 C02N H19 120.1
C01H C02O C02Z 121.7(6)
C01H C02O H34 119.2
C02Z C02O H34 119.2
C02R C02P C035 119.4(6)
C02R C02P H20 120.3
C035 C02P H20 120.3
C02B C02Q C01Y 121.6(6)
C02B C02Q H35 119.2
C01Y C02Q H35 119.2
O00G C02R C02P 125.1(6)
O00G C02R C02C 113.0(5)
C02P C02R C02C 121.9(6)
O00G C02S H70 109.5
O00G C02S H71 109.5
H70 C02S H71 109.5
O00G C02S H72 109.5
H70 C02S H72 109.5
H71 C02S H72 109.5
C01M C02T C032 119.1(6)
C01M C02T H21 120.5
C032 C02T H21 120.5
O00E C02U H73 109.5
O00E C02U H74 109.5
H73 C02U H74 109.5
O00E C02U H75 109.5
H73 C02U H75 109.5
H74 C02U H75 109.5
O00F C02V H76 109.5
O00F C02V H77 109.5
H76 C02V H77 109.5
O00F C02V H78 109.5
H76 C02V H78 109.5
H77 C02V H78 109.5
C039 C02W C01E 122.6(6)
C039 C02W H22 118.7
C01E C02W H22 118.7
C01H C02X H46 109.5
C01H C02X H47 109.5
H46 C02X H47 109.5
C01H C02X H48 109.5
H46 C02X H48 109.5
H47 C02X H48 109.5
C02M C02Y C037 122.0(6)
C02M C02Y H36 119.0
C037 C02Y H36 119.0
C01Z C02Z C02O 118.6(6)
C01Z C02Z C03K 121.3(6)
C02O C02Z C03K 120.1(6)
C020 C030 H55 109.5
C020 C030 H56 109.5
H55 C030 H56 109.5
C020 C030 H57 109.5
H55 C030 H57 109.5
H56 C030 H57 109.5
C03E C031 C010 121.2(7)
C03E C031 H23 119.4
C010 C031 H23 119.4
C025 C032 C02T 120.4(6)
C025 C032 H24 119.8
C02T C032 H24 119.8
C015 C033 C039 120.0(6)
C015 C033 H25 120.0
C039 C033 H25 120.0
C02J C034 H49 109.5
C02J C034 H50 109.5
H49 C034 H50 109.5
C02J C034 H51 109.5
H49 C034 H51 109.5
H50 C034 H51 109.5
C02K C035 C02P 120.1(6)
C02K C035 H26 119.9
C02P C035 H26 119.9
C023 C036 C02N 120.5(6)
C023 C036 H27 119.8
C02N C036 H27 119.8
C02Y C037 C01N 118.2(6)
C02Y C037 C03H 120.8(6)
C01N C037 C03H 120.9(6)
O00J C038 H89 109.5
O00J C038 H90 109.5
H89 C038 H90 109.5
O00J C038 H91 109.5
H89 C038 H91 109.5
H90 C038 H91 109.5
C02W C039 C033 119.5(6)
C02W C039 H28 120.2
C033 C039 H28 120.2
C01W C03A H37 109.5
C01W C03A H38 109.5
H37 C03A H38 109.5
C01W C03A H39 109.5
H37 C03A H39 109.5
H38 C03A H39 109.5
C02B C03B H58 109.5
C02B C03B H59 109.5
H58 C03B H59 109.5
C02B C03B H60 109.5
H58 C03B H60 109.5
H59 C03B H60 109.5
C02A C03C C03E 119.9(7)
C02A C03C H29 120.0
C03E C03C H29 120.0
C02M C03D H40 109.5
C02M C03D H41 109.5
H40 C03D H41 109.5
C02M C03D H42 109.5
H40 C03D H42 109.5
H41 C03D H42 109.5
C031 C03E C03C 120.4(7)
C031 C03E H30 119.8
C03C C03E H30 119.8
C01Y C03F H61 109.5
C01Y C03F H62 109.5
H61 C03F H62 109.5
C01Y C03F H63 109.5
H61 C03F H63 109.5
H62 C03F H63 109.5
O10 C03G H79 109.5
O10 C03G H80 109.5
H79 C03G H80 109.5
O10 C03G H81 109.5
H79 C03G H81 109.5
H80 C03G H81 109.5
C037 C03H H43 109.5
C037 C03H H44 109.5
H43 C03H H44 109.5
C037 C03H H45 109.5
H43 C03H H45 109.5
H44 C03H H45 109.5
O00O C03I H92 109.5
O00O C03I H93 109.5
H92 C03I H93 109.5
O00O C03I H94 109.5
H92 C03I H94 109.5
H93 C03I H94 109.5
O00I C03J H95 109.5
O00I C03J H96 109.5
H95 C03J H96 109.5
O00I C03J H97 109.5
H95 C03J H97 109.5
H96 C03J H97 109.5
C02Z C03K H52 109.5
C02Z C03K H53 109.5
H52 C03K H53 109.5
C02Z C03K H54 109.5
H52 C03K H54 109.5
H53 C03K H54 109.5
O11 C03L H110 109.5
O11 C03L H111 109.5
H110 C03L H111 109.5
O11 C03L H112 109.5
H110 C03L H112 109.5
H111 C03L H112 109.5
C43 C40 C41 110.2(18)
C43 C40 H103 109.6
C41 C40 H103 109.6
C43 C40 H104 109.6
C41 C40 H104 109.6
H103 C40 H104 108.1
C42 C41 C40 101(2)
C42 C41 H98 111.5
C40 C41 H98 111.5
C42 C41 H99 111.5
C40 C41 H99 111.5
H98 C41 H99 109.4
C41 C42 H100 109.5
C41 C42 H101 109.5
H100 C42 H101 109.5
C41 C42 H102 109.5
H100 C42 H102 109.5
H101 C42 H102 109.5
C44 C43 C40 108(2)
C44 C43 H105 110.0
C40 C43 H105 110.0
C44 C43 H106 110.0
C40 C43 H106 110.0
H105 C43 H106 108.4
C43 C44 H107 109.5
C43 C44 H108 109.5
H107 C44 H108 109.5
C43 C44 H109 109.5
H107 C44 H109 109.5
H108 C44 H109 109.5

loop_
_geom_bond_atom_site_label_1
_geom_bond_atom_site_label_2
_geom_bond_distance
In01 O00B 2.076(4)
In01 O004 2.094(4)
In01 N00R 2.136(4)
In01 N00P 2.146(4)
In01 O006 2.225(4)
In01 O00I 2.282(4)
In02 O00A 2.080(4)
In02 O008 2.083(4)
In02 N1 2.107(4)
In02 N2 2.132(4)
In02 O009 2.216(4)
In02 O00J 2.336(4)
In03 O00C 2.081(4)
In03 O005 2.096(4)
In03 N3 2.131(4)
In03 N4 2.152(5)
In03 O007 2.239(4)
In03 O00O 2.244(4)
O004 C02C 1.330(7)
O005 C00U 1.340(7)
O006 H117 0.821(19)
O006 H116 0.819(19)
O007 H83 0.84(2)
O007 H82 0.833(19)
O008 C016 1.317(7)
O009 H85 0.824(19)
O009 H84 0.837(19)
O00A C01G 1.340(6)
O00B C00X 1.333(6)
O00C C02E 1.327(7)
O00D C015 1.378(7)
O00D C027 1.419(7)
O00E C00Y 1.369(7)
O00E C02U 1.438(7)
O00F C01L 1.372(7)
O00F C02V 1.439(7)
O00G C02R 1.374(7)
O00G C02S 1.442(7)
O00H C01M 1.371(7)
O00H C02H 1.429(7)
O00I C03J 1.414(9)
O00I H88 0.81(2)
O00J C038 1.432(8)
O00J H00J 0.82(2)
N1 C01P 1.352(7)
N1 C01J 1.393(6)
N2 C01C 1.350(7)
N2 C014 1.401(6)
N3 C011 1.338(7)
N3 C01D 1.395(7)
O00N H114 0.84(2)
O00N H113 0.84(2)
O00O C03I 1.424(8)
O00O H00O 0.82(2)
N00P C00Z 1.340(7)
N00P C018 1.404(7)
N4 C01F 1.332(7)
N4 C01I 1.396(7)
N00R C01T 1.342(7)
N00R C021 1.392(7)
O10 C02A 1.353(8)
O10 C03G 1.427(8)
O11 C03L 1.375(10)
O11 H115 0.83(2)
C00U C013 1.412(8)
C00U C00Y 1.432(7)
C00V C01G 1.410(8)
C00V C023 1.422(8)
C00V C01C 1.462(7)
C00W C01I 1.402(8)
C00W C01D 1.417(8)
C00W C01N 1.513(8)
C00X C017 1.419(8)
C00X C01M 1.423(8)
C00Y C02L 1.374(8)
C00Z C02D 1.428(8)
C00Z C017 1.462(7)
C010 C031 1.416(9)
C010 C02E 1.423(8)
C010 C01F 1.472(8)
C011 C01R 1.427(8)
C011 C013 1.466(7)
C012 C01U 1.375(8)
C012 C014 1.423(8)
C012 H1 0.9500
C013 C02G 1.419(8)
C014 C019 1.409(8)
C015 C033 1.369(9)
C015 C016 1.422(8)
C016 C01E 1.424(7)
C017 C025 1.408(8)
C018 C01B 1.399(8)
C018 C01A 1.422(8)
C019 C01J 1.392(8)
C019 C01O 1.503(7)
C01A C02D 1.358(9)
C01A H2 0.9500
C01B C021 1.401(8)
C01B C01Z 1.500(7)
C01C C01U 1.423(8)
C01D C01Q 1.427(8)
C01E C02W 1.415(8)
C01E C01P 1.453(8)
C01F C01K 1.438(8)
C01G C01L 1.421(7)
C01H C02O 1.373(9)
C01H C02I 1.380(9)
C01H C02X 1.513(8)
C01I C022 1.422(8)
C01J C026 1.429(8)
C01K C022 1.362(9)
C01K H3 0.9500
C01L C02N 1.373(8)
C01M C02T 1.378(8)
C01N C01W 1.385(8)
C01N C037 1.404(9)
C01O C020 1.399(8)
C01O C01Y 1.409(8)
C01P C024 1.428(8)
C01Q C01R 1.371(9)
C01Q H4 0.9500
C01R H5 0.9500
C01S C01V 1.350(9)
C01S C021 1.429(8)
C01S H6 0.9500
C01T C01V 1.420(8)
C01T C01X 1.474(8)
C01U H7 0.9500
C01V H8 0.9500
C01W C029 1.394(9)
C01W C03A 1.510(9)
C01X C02K 1.406(9)
C01X C02C 1.424(8)
C01Y C02Q 1.394(9)
C01Y C03F 1.503(10)
C01Z C02Z 1.394(8)
C01Z C02J 1.413(8)
C020 C02F 1.411(8)
C020 C030 1.505(9)
C022 H9 0.9500
C023 C036 1.367(9)
C023 H13 0.9500
C024 C026 1.374(8)
C024 H10 0.9500
C025 C032 1.383(9)
C025 H14 0.9500
C026 H11 0.9500
C027 H64 0.9800
C027 H65 0.9800
C027 H66 0.9800
C028 C02G 1.385(8)
C028 C02L 1.413(9)
C028 H15 0.9500
C029 C02M 1.382(10)
C029 H31 0.9500
C02A C03C 1.385(9)
C02A C02E 1.408(8)
C02B C02Q 1.367(11)
C02B C02F 1.395(10)
C02B C03B 1.522(9)
C02C C02R 1.422(8)
C02D H12 0.9500
C02F H32 0.9500
C02G H16 0.9500
C02H H67 0.9800
C02H H68 0.9800
C02H H69 0.9800
C02I C02J 1.394(8)
C02I H33 0.9500
C02J C034 1.507(9)
C02K C035 1.375(10)
C02K H17 0.9500
C02L H18 0.9500
C02M C02Y 1.388(10)
C02M C03D 1.534(9)
C02N C036 1.387(9)
C02N H19 0.9500
C02O C02Z 1.411(9)
C02O H34 0.9500
C02P C02R 1.379(9)
C02P C035 1.392(10)
C02P H20 0.9500
C02Q H35 0.9500
C02S H70 0.9800
C02S H71 0.9800
C02S H72 0.9800
C02T C032 1.407(9)
C02T H21 0.9500
C02U H73 0.9800
C02U H74 0.9800
C02U H75 0.9800
C02V H76 0.9800
C02V H77 0.9800
C02V H78 0.9800
C02W C039 1.371(9)
C02W H22 0.9500
C02X H46 0.9800
C02X H47 0.9800
C02X H48 0.9800
C02Y C037 1.390(9)
C02Y H36 0.9500
C02Z C03K 1.509(10)
C030 H55 0.9800
C030 H56 0.9800
C030 H57 0.9800
C031 C03E 1.371(10)
C031 H23 0.9500
C032 H24 0.9500
C033 C039 1.395(10)
C033 H25 0.9500
C034 H49 0.9800
C034 H50 0.9800
C034 H51 0.9800
C035 H26 0.9500
C036 H27 0.9500
C037 C03H 1.514(9)
C038 H89 0.9800
C038 H90 0.9800
C038 H91 0.9800
C039 H28 0.9500
C03A H37 0.9800
C03A H38 0.9800
C03A H39 0.9800
C03B H58 0.9800
C03B H59 0.9800
C03B H60 0.9800
C03C C03E 1.399(11)
C03C H29 0.9500
C03D H40 0.9800
C03D H41 0.9800
C03D H42 0.9800
C03E H30 0.9500
C03F H61 0.9800
C03F H62 0.9800
C03F H63 0.9800
C03G H79 0.9800
C03G H80 0.9800
C03G H81 0.9800
C03H H43 0.9800
C03H H44 0.9800
C03H H45 0.9800
C03I H92 0.9800
C03I H93 0.9800
C03I H94 0.9800
C03J H95 0.9800
C03J H96 0.9800
C03J H97 0.9800
C03K H52 0.9800
C03K H53 0.9800
C03K H54 0.9800
C03L H110 0.9800
C03L H111 0.9800
C03L H112 0.9800
C40 C43 1.563(18)
C40 C41 1.564(19)
C40 H103 0.9900
C40 H104 0.9900
C41 C42 1.550(19)
C41 H98 0.9900
C41 H99 0.9900
C42 H100 0.9800
C42 H101 0.9800
C42 H102 0.9800
C43 C44 1.559(19)
C43 H105 0.9900
C43 H106 0.9900
C44 H107 0.9800
C44 H108 0.9800
C44 H109 0.9800

loop_
_geom_torsion_atom_site_label_1
_geom_torsion_atom_site_label_2
_geom_torsion_atom_site_label_3
_geom_torsion_atom_site_label_4
_geom_torsion
In03 O005 C00U C013 -22.2(7)
In03 O005 C00U C00Y 160.2(3)
In01 O00B C00X C017 20.2(8)
In01 O00B C00X C01M -158.7(4)
C02U O00E C00Y C02L -10.0(8)
C02U O00E C00Y C00U 170.4(5)
O005 C00U C00Y O00E -2.1(7)
C013 C00U C00Y O00E -179.9(5)
O005 C00U C00Y C02L 178.3(5)
C013 C00U C00Y C02L 0.4(8)
C018 N00P C00Z C02D 1.3(6)
In01 N00P C00Z C02D -176.5(4)
C018 N00P C00Z C017 -176.9(5)
In01 N00P C00Z C017 5.3(8)
C01D N3 C011 C01R 1.2(6)
In03 N3 C011 C01R 167.6(4)
C01D N3 C011 C013 -179.3(5)
In03 N3 C011 C013 -12.9(8)
O005 C00U C013 C02G -178.6(5)
C00Y C00U C013 C02G -1.0(8)
O005 C00U C013 C011 0.6(9)
C00Y C00U C013 C011 178.2(5)
N3 C011 C013 C00U 18.4(9)
C01R C011 C013 C00U -162.2(6)
N3 C011 C013 C02G -162.4(5)
C01R C011 C013 C02G 17.0(8)
C01C N2 C014 C019 -179.2(5)
In02 N2 C014 C019 -2.3(7)
C01C N2 C014 C012 -0.5(6)
In02 N2 C014 C012 176.4(4)
C01U C012 C014 N2 -0.1(7)
C01U C012 C014 C019 178.6(6)
C027 O00D C015 C033 -0.1(9)
C027 O00D C015 C016 179.8(5)
In02 O008 C016 C015 -170.8(4)
In02 O008 C016 C01E 10.1(8)
C033 C015 C016 O008 178.3(6)
O00D C015 C016 O008 -1.6(7)
C033 C015 C016 C01E -2.6(9)
O00D C015 C016 C01E 177.5(5)
O00B C00X C017 C025 179.7(5)
C01M C00X C017 C025 -1.5(8)
O00B C00X C017 C00Z -0.7(9)
C01M C00X C017 C00Z 178.1(5)
N00P C00Z C017 C025 167.0(5)
C02D C00Z C017 C025 -10.9(9)
N00P C00Z C017 C00X -12.6(9)
C02D C00Z C017 C00X 169.5(6)
C00Z N00P C018 C01B 174.5(6)
In01 N00P C018 C01B -7.7(8)
C00Z N00P C018 C01A -1.9(6)
In01 N00P C018 C01A 175.9(4)
N2 C014 C019 C01J 5.2(9)
C012 C014 C019 C01J -173.2(6)
N2 C014 C019 C01O -175.8(5)
C012 C014 C019 C01O 5.7(8)
C01B C018 C01A C02D -174.6(6)
N00P C018 C01A C02D 1.7(7)
N00P C018 C01B C021 -0.6(10)
C01A C018 C01B C021 175.0(6)
N00P C018 C01B C01Z -174.9(5)
C01A C018 C01B C01Z 0.7(9)
C014 N2 C01C C01U 0.9(6)
In02 N2 C01C C01U -175.9(4)
C014 N2 C01C C00V -176.9(5)
In02 N2 C01C C00V 6.3(8)
C01G C00V C01C N2 -8.2(9)
C023 C00V C01C N2 170.3(5)
C01G C00V C01C C01U 174.5(6)
C023 C00V C01C C01U -7.0(9)
C011 N3 C01D C00W 178.4(5)
In03 N3 C01D C00W 11.6(8)
C011 N3 C01D C01Q -0.3(6)
In03 N3 C01D C01Q -167.1(4)
C01I C00W C01D N3 0.9(9)
C01N C00W C01D N3 -175.4(5)
C01I C00W C01D C01Q 179.3(6)
C01N C00W C01D C01Q 3.0(8)
O008 C016 C01E C02W -178.4(6)
C015 C016 C01E C02W 2.6(8)
O008 C016 C01E C01P 1.0(9)
C015 C016 C01E C01P -178.1(5)
C01I N4 C01F C01K -1.7(6)
In03 N4 C01F C01K -174.6(4)
C01I N4 C01F C010 177.3(5)
In03 N4 C01F C010 4.4(8)
C031 C010 C01F N4 171.6(6)
C02E C010 C01F N4 -9.4(9)
C031 C010 C01F C01K -9.5(9)
C02E C010 C01F C01K 169.5(6)
In02 O00A C01G C00V 11.5(8)
In02 O00A C01G C01L -170.0(4)
C023 C00V C01G O00A -179.8(5)
C01C C00V C01G O00A -1.2(9)
C023 C00V C01G C01L 1.8(8)
C01C C00V C01G C01L -179.6(5)
C01F N4 C01I C00W -176.4(5)
In03 N4 C01I C00W -3.2(8)
C01F N4 C01I C022 1.2(6)
In03 N4 C01I C022 174.4(4)
C01D C00W C01I N4 -5.5(10)
C01N C00W C01I N4 170.7(5)
C01D C00W C01I C022 177.4(6)
C01N C00W C01I C022 -6.4(9)
C014 C019 C01J N1 0.2(9)
C01O C019 C01J N1 -178.8(5)
C014 C019 C01J C026 176.0(6)
C01O C019 C01J C026 -2.9(8)
C01P N1 C01J C019 175.2(5)
In02 N1 C01J C019 -7.6(8)
C01P N1 C01J C026 -1.3(6)
In02 N1 C01J C026 175.9(4)
N4 C01F C01K C022 1.6(7)
C010 C01F C01K C022 -177.4(6)
C02V O00F C01L C02N 10.8(9)
C02V O00F C01L C01G -169.9(5)
O00A C01G C01L O00F 0.4(7)
C00V C01G C01L O00F 179.0(5)
O00A C01G C01L C02N 179.8(5)
C00V C01G C01L C02N -1.7(9)
C02H O00H C01M C02T 2.7(8)
C02H O00H C01M C00X -176.9(5)
O00B C00X C01M O00H -0.4(7)
C017 C00X C01M O00H -179.4(5)
O00B C00X C01M C02T -180.0(5)
C017 C00X C01M C02T 1.1(8)
C01I C00W C01N C01W 93.2(7)
C01D C00W C01N C01W -90.1(7)
C01I C00W C01N C037 -88.7(7)
C01D C00W C01N C037 88.0(7)
C01J C019 C01O C020 79.8(6)
C014 C019 C01O C020 -99.3(6)
C01J C019 C01O C01Y -93.3(6)
C014 C019 C01O C01Y 87.6(7)
C01J N1 C01P C024 0.5(6)
In02 N1 C01P C024 -176.6(4)
C01J N1 C01P C01E -178.3(5)
In02 N1 C01P C01E 4.5(8)
C02W C01E C01P N1 170.5(6)
C016 C01E C01P N1 -8.9(9)
C02W C01E C01P C024 -8.2(9)
C016 C01E C01P C024 172.5(6)
N3 C01D C01Q C01R -0.7(7)
C00W C01D C01Q C01R -179.4(6)
C01D C01Q C01R C011 1.4(7)
N3 C011 C01R C01Q -1.6(7)
C013 C011 C01R C01Q 178.8(5)
C021 N00R C01T C01V -2.0(7)
In01 N00R C01T C01V 173.6(4)
C021 N00R C01T C01X 175.6(6)
In01 N00R C01T C01X -8.7(9)
C014 C012 C01U C01C 0.6(7)
N2 C01C C01U C012 -0.9(7)
C00V C01C C01U C012 176.7(6)
C021 C01S C01V C01T 0.0(7)
N00R C01T C01V C01S 1.3(7)
C01X C01T C01V C01S -176.3(6)
C037 C01N C01W C029 -3.0(10)
C00W C01N C01W C029 175.1(6)
C037 C01N C01W C03A 176.9(6)
C00W C01N C01W C03A -5.0(9)
N00R C01T C01X C02K -164.0(6)
C01V C01T C01X C02K 13.2(10)
N00R C01T C01X C02C 15.4(10)
C01V C01T C01X C02C -167.4(6)
C020 C01O C01Y C02Q -5.6(9)
C019 C01O C01Y C02Q 167.4(6)
C020 C01O C01Y C03F 176.1(6)
C019 C01O C01Y C03F -10.9(9)
C018 C01B C01Z C02Z -104.1(7)
C021 C01B C01Z C02Z 80.8(7)
C018 C01B C01Z C02J 81.3(7)
C021 C01B C01Z C02J -93.9(7)
C01Y C01O C020 C02F 4.3(8)
C019 C01O C020 C02F -168.7(5)
C01Y C01O C020 C030 -175.5(5)
C019 C01O C020 C030 11.4(8)
C01T N00R C021 C01B -172.8(6)
In01 N00R C021 C01B 11.5(8)
C01T N00R C021 C01S 2.0(7)
In01 N00R C021 C01S -173.7(4)
C018 C01B C021 N00R -1.5(10)
C01Z C01B C021 N00R 173.1(5)
C018 C01B C021 C01S -175.2(6)
C01Z C01B C021 C01S -0.7(9)
C01V C01S C021 N00R -1.1(7)
C01V C01S C021 C01B 173.5(6)
C01F C01K C022 C01I -0.8(7)
N4 C01I C022 C01K -0.2(7)
C00W C01I C022 C01K 177.4(6)
C01G C00V C023 C036 -1.0(10)
C01C C00V C023 C036 -179.6(6)
N1 C01P C024 C026 0.5(7)
C01E C01P C024 C026 179.3(6)
C00X C017 C025 C032 0.4(9)
C00Z C017 C025 C032 -179.2(6)
C01P C024 C026 C01J -1.3(7)
C019 C01J C026 C024 -174.8(6)
N1 C01J C026 C024 1.6(7)
C01N C01W C029 C02M 1.7(10)
C03A C01W C029 C02M -178.2(6)
C03G O10 C02A C03C 7.1(11)
C03G O10 C02A C02E -173.2(6)
In01 O004 C02C C02R 160.1(4)
In01 O004 C02C C01X -19.7(8)
C02K C01X C02C O004 179.2(6)
C01T C01X C02C O004 -0.1(10)
C02K C01X C02C C02R -0.6(9)
C01T C01X C02C C02R -179.9(6)
C018 C01A C02D C00Z -0.9(7)
N00P C00Z C02D C01A -0.2(7)
C017 C00Z C02D C01A 178.0(6)
In03 O00C C02E C02A -169.2(4)
In03 O00C C02E C010 11.5(8)
O10 C02A C02E O00C 0.6(8)
C03C C02A C02E O00C -179.6(6)
O10 C02A C02E C010 180.0(5)
C03C C02A C02E C010 -0.3(10)
C031 C010 C02E O00C 180.0(6)
C01F C010 C02E O00C 1.1(10)
C031 C010 C02E C02A 0.7(9)
C01F C010 C02E C02A -178.2(6)
C02Q C02B C02F C020 -5.2(9)
C03B C02B C02F C020 174.8(6)
C01O C020 C02F C02B 1.1(9)
C030 C020 C02F C02B -179.1(6)
C02L C028 C02G C013 -2.8(10)
C00U C013 C02G C028 2.2(9)
C011 C013 C02G C028 -177.0(6)
C02O C01H C02I C02J 0.9(10)
C02X C01H C02I C02J -176.6(6)
C01H C02I C02J C01Z -0.1(9)
C01H C02I C02J C034 177.3(6)
C02Z C01Z C02J C02I -1.1(9)
C01B C01Z C02J C02I 173.6(6)
C02Z C01Z C02J C034 -178.6(6)
C01B C01Z C02J C034 -3.9(9)
C02C C01X C02K C035 0.7(10)
C01T C01X C02K C035 -179.9(7)
O00E C00Y C02L C028 179.4(5)
C00U C00Y C02L C028 -1.0(9)
C02G C028 C02L C00Y 2.1(9)
C01W C029 C02M C02Y 0.3(10)
C01W C029 C02M C03D 179.9(6)
O00F C01L C02N C036 179.9(6)
C01G C01L C02N C036 0.6(10)
C02I C01H C02O C02Z -0.5(10)
C02X C01H C02O C02Z 177.1(6)
C02F C02B C02Q C01Y 4.0(10)
C03B C02B C02Q C01Y -176.0(6)
C01O C01Y C02Q C02B 1.4(10)
C03F C01Y C02Q C02B 179.7(6)
C02S O00G C02R C02P -8.1(9)
C02S O00G C02R C02C 172.8(5)
C035 C02P C02R O00G -179.1(6)
C035 C02P C02R C02C -0.1(10)
O004 C02C C02R O00G -0.4(8)
C01X C02C C02R O00G 179.4(5)
O004 C02C C02R C02P -179.5(6)
C01X C02C C02R C02P 0.3(9)
O00H C01M C02T C032 -179.1(6)
C00X C01M C02T C032 0.4(9)
C016 C01E C02W C039 -1.3(11)
C01P C01E C02W C039 179.3(7)
C029 C02M C02Y C037 -1.1(11)
C03D C02M C02Y C037 179.3(7)
C02J C01Z C02Z C02O 1.6(10)
C01B C01Z C02Z C02O -173.0(6)
C02J C01Z C02Z C03K -179.7(7)
C01B C01Z C02Z C03K 5.7(10)
C01H C02O C02Z C01Z -0.8(10)
C01H C02O C02Z C03K -179.5(7)
C02E C010 C031 C03E 0.4(11)
C01F C010 C031 C03E 179.4(7)
C017 C025 C032 C02T 1.1(10)
C01M C02T C032 C025 -1.5(10)
O00D C015 C033 C039 -179.0(7)
C016 C015 C033 C039 1.1(10)
C01X C02K C035 C02P -0.5(11)
C02R C02P C035 C02K 0.2(11)
C00V C023 C036 C02N -0.1(11)
C01L C02N C036 C023 0.3(11)
C02M C02Y C037 C01N -0.1(11)
C02M C02Y C037 C03H -177.0(7)
C01W C01N C037 C02Y 2.2(10)
C00W C01N C037 C02Y -175.9(6)
C01W C01N C037 C03H 179.1(7)
C00W C01N C037 C03H 1.0(10)
C01E C02W C039 C033 -0.2(13)
C015 C033 C039 C02W 0.3(12)
O10 C02A C03C C03E 178.4(7)
C02E C02A C03C C03E -1.3(12)
C010 C031 C03E C03C -2.0(13)
C02A C03C C03E C031 2.5(13)
C43 C40 C41 C42 -169(2)
C41 C40 C43 C44 -162(3)

loop_
_platon_squeeze_void_nr
_platon_squeeze_void_average_x
_platon_squeeze_void_average_y
_platon_squeeze_void_average_z
_platon_squeeze_void_volume
_platon_squeeze_void_count_electrons
_platon_squeeze_void_content
1 0.000 0.500 0.000 109 16 ' '
